data_8102950
loop_
_publ_author_name
'Haarmann, F.'
'Prots, Yu.'
'G\"obel, S.'
'von Schnering, H. G.'

_publ_section_title
;
Crystal structure of tristrontium octagallide, Sr~3-x~Ga~8+3x~ (x 
= 0.15)
;
_journal_issue 3
_journal_name_full 'Zeitschrift f\"ur Kristallographie - New Crystal Structures'
_journal_page_first 257
_journal_page_last 258
_journal_volume 221
_journal_year 2006
_chemical_formula_sum 'Ga8.45 Sr2.85'
_chemical_formula_weight 838.78
_space_group_IT_number 71
_symmetry_cell_setting orthorhombic
_symmetry_space_group_name_Hall '-I 2 2'
_symmetry_space_group_name_H-M 'I m m m'
_audit_creation_date 2006-06-29T12:00:00-00:00
_audit_creation_method manual
_cell_angle_alpha 90.00
_cell_angle_beta 90.00
_cell_angle_gamma 90.00
_cell_formula_units_Z 2
_cell_length_a 4.3958(9)
_cell_length_b 4.5298(6)
_cell_length_c 26.002(4)
_cell_measurement_temperature 293(2)
_cell_volume 517.75(15)
_computing_data_collection 'CrystalClear (Rigaku Corp., 2000)'
_computing_data_reduction 'CrystalClear (Rigaku Corp., 2000)'
_computing_structure_refinement 'SHELXL-97 (Sheldrick, 1997)'
_diffrn_ambient_temperature 295.1500
_diffrn_measurement_details
;
scan:
    Number of images: 400
               Slice: -120.0000 - 120.0000
         Image width: 0.6000
            Exp time: 70.0000
       Rotation axis: Phi
               Omega: 0.0000
                 Chi: 0.0000
                 Phi: 0.0000
                 XTD: 42.0900
              2theta: -25.0000
scan:
    Number of images: 95
               Slice: -38.0000 - 19.0000
         Image width: 0.6000
            Exp time: 70.0000
       Rotation axis: Omega
               Omega: 0.0000
                 Chi: -90.0000
                 Phi: -5.0000
                 XTD: 42.0900
              2theta: -25.0000

;
_diffrn_measurement_device 'Rigaku AFC-7'
_diffrn_radiation_detector 'Mercury CCD'
_diffrn_radiation_monochromator 'Graphite Monochromator'
_diffrn_radiation_source 'Sealed Tube'
_diffrn_radiation_type 'Mo K\a'
_diffrn_radiation_wavelength 0.7107
_diffrn_reflns_av_R_equivalents 0.038
_diffrn_reflns_limit_h_max 4
_diffrn_reflns_limit_h_min -6
_diffrn_reflns_limit_k_max 5
_diffrn_reflns_limit_k_min -6
_diffrn_reflns_limit_l_max 37
_diffrn_reflns_limit_l_min -38
_diffrn_reflns_number 2279
_diffrn_reflns_reduction_process 'Lp corrections applied'
_diffrn_reflns_theta_max 31.96
_diffrn_reflns_theta_min 3.13
_diffrn_source_current 48.0000
_diffrn_source_power 2.0000
_diffrn_source_voltage 50.0000
_exptl_absorpt_coefficient_mu 36.06
_exptl_absorpt_correction_T_max 1.0000
_exptl_absorpt_correction_T_min 0.4330
_exptl_absorpt_correction_type multi-scan
_exptl_crystal_colour metallic
_exptl_crystal_density_diffrn 5.380
_exptl_crystal_density_method 'not measured'
_exptl_crystal_description platelet
_exptl_crystal_F_000 740
_exptl_crystal_size_max 0.045
_exptl_crystal_size_mid 0.040
_exptl_crystal_size_min 0.012
_refine_ls_extinction_method SHELXL
_refine_ls_goodness_of_fit_ref 1.098
_refine_ls_matrix_type full
_refine_ls_number_parameters 32
_refine_ls_number_reflns 554
_refine_ls_restrained_S_all 1.098
_refine_ls_R_factor_gt 0.038
_refine_ls_shift/su_max 0.000
_refine_ls_shift/su_mean 0.000
_refine_ls_structure_factor_coef Fsqd
_refine_ls_weighting_scheme unit
_refine_ls_wR_factor_ref 0.091
_reflns_number_gt 431
_reflns_number_total 554
_reflns_threshold_expression >2sigma(I)
_cod_data_source_file 409886.cff
_cod_data_source_block Sr2.85Ga8.45
_cod_depositor_comments
;
The following automatic conversions were performed:
'_exptl_absorpt_correction_type' value 'Multi-scan' changed to
'multi-scan' according to
'/home/saulius/struct/CIF-dictionaries/cif_core.dic' dictionary named
'cif_core.dic' version 2.4.1 from 2010-06-29.

Automatic conversion script
Id: cif_fix_enum 1555 2011-01-17 13:19:09Z saulius 
;
_cod_original_cell_volume 517.8(2)
_cod_original_sg_symbol_H-M Immm
_cod_original_formula_sum 'Sr2.85 Ga8.45'
_cod_database_code 8102950

loop_
_symmetry_equiv_pos_as_xyz
'x, y, z'
'-x, -y, z'
'x, -y, -z'
'-x, y, -z'
'x+1/2, y+1/2, z+1/2'
'-x+1/2, -y+1/2, z+1/2'
'x+1/2, -y+1/2, -z+1/2'
'-x+1/2, y+1/2, -z+1/2'
'-x, -y, -z'
'x, y, -z'
'-x, y, z'
'x, -y, z'
'-x+1/2, -y+1/2, -z+1/2'
'x+1/2, y+1/2, -z+1/2'
'-x+1/2, y+1/2, z+1/2'
'x+1/2, -y+1/2, z+1/2'

loop_
_atom_site_label
_atom_site_type_symbol
_atom_site_symmetry_multiplicity
_atom_site_Wyckoff_symbol
_atom_site_fract_x
_atom_site_fract_y
_atom_site_fract_z
_atom_site_U_iso_or_equiv
_atom_site_adp_type
_atom_site_occupancy
_atom_site_calc_flag
_atom_site_refinement_flags
_atom_site_disorder_assembly
_atom_site_disorder_group
Sr1 Sr 2 a 0.0000 0.0000 0.0000 0.0115(4) Uani 0.846(5) d SP . .
Sr2 Sr 4 j 0.5000 0.0000 0.14871(3) 0.0122(2) Uani 1 d S . .
Ga1 Ga 4 i 0.0000 0.0000 0.45114(4) 0.0143(2) Uani 1 d S . .
Ga2 Ga 4 i 0.0000 0.0000 0.24947(4) 0.0134(3) Uani 1 d S . .
Ga3 Ga 4 j 0.5000 0.0000 0.40403(4) 0.0146(2) Uani 1 d S . .
Ga4 Ga 4 j 0.5000 0.0000 0.30635(3) 0.0125(2) Uani 1 d S . .
Ga5 Ga 8 m 0.289(3) 0.0000 0.0297(4) 0.027(3) Uiso 0.076(3) d SP . .
Ga6 Ga 4 i 0.0000 0.0000 0.0572(6) 0.026(5) Uiso 0.074(5) d SP . .

loop_
_atom_site_aniso_label
_atom_site_aniso_U_11
_atom_site_aniso_U_22
_atom_site_aniso_U_33
_atom_site_aniso_U_23
_atom_site_aniso_U_13
_atom_site_aniso_U_12
Sr1 0.0086(7) 0.0109(7) 0.0149(6) 0.000 0.000 0.000
Sr2 0.0082(4) 0.0118(4) 0.0167(4) 0.000 0.000 0.000
Ga1 0.0067(5) 0.0224(6) 0.0138(4) 0.000 0.000 0.000
Ga2 0.0086(5) 0.0166(5) 0.0149(4) 0.000 0.000 0.000
Ga3 0.0056(5) 0.0251(6) 0.0131(4) 0.000 0.000 0.000
Ga4 0.0078(5) 0.0154(5) 0.0142(4) 0.000 0.000 0.000

loop_
_atom_type_symbol
_atom_type_description
_atom_type_scat_dispersion_real
_atom_type_scat_dispersion_imag
_atom_type_scat_source
Ga Ga 0.2307 1.6083 'International Tables Vol C Tables 4.2.6.8 and 6.1.1.4'
Sr Sr -1.5307 3.2498 'International Tables Vol C Tables 4.2.6.8 and 6.1.1.4'
